data_1555989
loop_
_publ_author_name
'Johnson, Thomas'
'Pultar, Felix'
'Menke, Friedericke'
'Lautens, Mark'

_publ_section_title
;
 Palladium-Catalyzed \a-Arylation of Vinylogous Esters for the Synthesis
 of \g,\g-Disubstituted Cyclohexenones.
;
_journal_issue 24
_journal_name_full 'Organic letters'
_journal_page_first 6488
_journal_page_last 6491
_journal_paper_doi 10.1021/acs.orglett.6b03394
_journal_volume 18
_journal_year 2016
_chemical_formula_moiety 'C18 H21 N O2'
_chemical_formula_sum 'C18 H21 N O2'
_chemical_formula_weight 283.36
_space_group_crystal_system monoclinic
_space_group_IT_number 14
_space_group_name_Hall '-P 2yn'
_space_group_name_H-M_alt 'P 1 21/n 1'
_atom_sites_solution_hydrogens geom
_audit_creation_method SHELXL-2014/7
_cell_angle_alpha 90
_cell_angle_beta 97.262(2)
_cell_angle_gamma 90
_cell_formula_units_Z 8
_cell_length_a 12.2561(4)
_cell_length_b 15.5951(5)
_cell_length_c 16.3454(6)
_cell_measurement_reflns_used 9735
_cell_measurement_temperature 147(2)
_cell_measurement_theta_max 67.09
_cell_measurement_theta_min 3.93
_cell_volume 3099.12(18)
_computing_cell_refinement APEX2
_computing_data_collection 'APEX2 (Bruker, 2014)'
_computing_data_reduction 'SAINT (Bruker, 2014)'
_computing_molecular_graphics 'PLATON (Spek, 2009)'
_computing_publication_material 'SHELXTL (Sheldrick, 2008)'
_computing_structure_refinement 'SHELXL-2014/7 (Sheldrick, 2015b)'
_computing_structure_solution 'SHELXT (Sheldrick, 2015a)'
_diffrn_ambient_temperature 147(2)
_diffrn_measured_fraction_theta_full 0.992
_diffrn_measured_fraction_theta_max 0.992
_diffrn_measurement_device_type 'Bruker Kappa APEX-DUO CCD'
_diffrn_measurement_method '\f and \w scans'
_diffrn_radiation_type CuK\a
_diffrn_radiation_wavelength 1.54178
_diffrn_reflns_av_R_equivalents 0.0343
_diffrn_reflns_av_unetI/netI 0.0148
_diffrn_reflns_Laue_measured_fraction_full 0.992
_diffrn_reflns_Laue_measured_fraction_max 0.992
_diffrn_reflns_limit_h_max 14
_diffrn_reflns_limit_h_min -14
_diffrn_reflns_limit_k_max 17
_diffrn_reflns_limit_k_min -18
_diffrn_reflns_limit_l_max 19
_diffrn_reflns_limit_l_min -19
_diffrn_reflns_number 76374
_diffrn_reflns_point_group_measured_fraction_full 0.992
_diffrn_reflns_point_group_measured_fraction_max 0.992
_diffrn_reflns_theta_full 67.194
_diffrn_reflns_theta_max 67.194
_diffrn_reflns_theta_min 3.933
_diffrn_source 'Bruker ImuS with multi-layer optics'
_exptl_absorpt_coefficient_mu 0.623
_exptl_absorpt_correction_T_max 0.7529
_exptl_absorpt_correction_T_min 0.6902
_exptl_absorpt_correction_type multi-scan
_exptl_absorpt_process_details 'SADABS (Bruker, 2014)'
_exptl_crystal_colour colourless
_exptl_crystal_density_diffrn 1.215
_exptl_crystal_description Block
_exptl_crystal_F_000 1216
_exptl_crystal_size_max 0.280
_exptl_crystal_size_mid 0.200
_exptl_crystal_size_min 0.160
_refine_diff_density_max 0.293
_refine_diff_density_min -0.287
_refine_diff_density_rms 0.034
_refine_ls_extinction_method none
_refine_ls_goodness_of_fit_ref 1.065
_refine_ls_hydrogen_treatment constr
_refine_ls_matrix_type full
_refine_ls_number_parameters 421
_refine_ls_number_reflns 5510
_refine_ls_number_restraints 22
_refine_ls_restrained_S_all 1.065
_refine_ls_R_factor_all 0.0413
_refine_ls_R_factor_gt 0.0391
_refine_ls_shift/su_max 0.001
_refine_ls_shift/su_mean 0.000
_refine_ls_structure_factor_coef Fsqd
_refine_ls_weighting_details 'w=1/[\s^2^(Fo^2^)+(0.0370P)^2^+1.4778P] where P=(Fo^2^+2Fc^2^)/3'
_refine_ls_weighting_scheme calc
_refine_ls_wR_factor_gt 0.0956
_refine_ls_wR_factor_ref 0.0975
_reflns_Friedel_coverage 0.000
_reflns_number_gt 5195
_reflns_number_total 5510
_reflns_threshold_expression 'I > 2\s(I)'
_cod_data_source_file ol6b03394_si_002.cif
_cod_data_source_block d1672_a
_cod_original_sg_symbol_H-M 'P 21/n'
_cod_database_code 1555989
_shelx_shelxl_version_number 2014/7
_shelx_space_group_comment
; 
The symmetry employed for this shelxl refinement is uniquely defined 
by the following loop, which should always be used as a source of 
symmetry information in preference to the above space-group names. 
They are only intended as comments. 
;
_shelx_estimated_absorpt_t_min 0.845
_shelx_estimated_absorpt_t_max 0.907

loop_
_space_group_symop_operation_xyz
'x, y, z'
'-x+1/2, y+1/2, -z+1/2'
'-x, -y, -z'
'x-1/2, -y-1/2, z-1/2'

loop_
_atom_site_label
_atom_site_type_symbol
_atom_site_fract_x
_atom_site_fract_y
_atom_site_fract_z
_atom_site_U_iso_or_equiv
_atom_site_adp_type
_atom_site_occupancy
_atom_site_site_symmetry_order
_atom_site_calc_flag
_atom_site_refinement_flags_posn
_atom_site_refinement_flags_adp
_atom_site_refinement_flags_occupancy
_atom_site_disorder_assembly
_atom_site_disorder_group
O1A O 0.20289(9) 0.33921(9) 0.45548(7) 0.0524(3) Uani 1 1 d . . . . .
O2A O 0.04578(8) 0.22875(7) 0.68306(6) 0.0354(2) Uani 1 1 d . . . . .
C1A C 0.31509(11) 0.24441(9) 0.54725(8) 0.0270(3) Uani 1 1 d . . . . .
C2A C 0.27852(12) 0.15798(9) 0.57954(9) 0.0312(3) Uani 1 1 d . . . . .
H2AA H 0.2345 0.1267 0.5341 0.037 Uiso 1 1 calc R U . . .
H2AB H 0.3443 0.1230 0.5984 0.037 Uiso 1 1 calc R U . . .
C3A C 0.21061(12) 0.16908(9) 0.65032(9) 0.0315(3) Uani 1 1 d . . . . .
H3AA H 0.1774 0.1134 0.6624 0.038 Uiso 1 1 calc R U . . .
H3AB H 0.2592 0.1874 0.7003 0.038 Uiso 1 1 calc R U . . .
C4A C 0.12185(11) 0.23376(9) 0.63056(8) 0.0273(3) Uani 1 1 d . . . . .
C5A C 0.12003(11) 0.28966(10) 0.56756(8) 0.0316(3) Uani 1 1 d . . . . .
H5AA H 0.0586 0.3268 0.5554 0.038 Uiso 1 1 calc R U . . .
C6A C 0.20987(12) 0.29437(10) 0.51783(8) 0.0318(3) Uani 1 1 d . . . . .
C7A C 0.38315(13) 0.23056(11) 0.47604(9) 0.0408(4) Uani 1 1 d . . . . .
H7AA H 0.4517 0.2009 0.4965 0.061 Uiso 1 1 calc R U . . .
H7AB H 0.4003 0.2862 0.4529 0.061 Uiso 1 1 calc R U . . .
H7AC H 0.3410 0.1958 0.4332 0.061 Uiso 1 1 calc R U . . .
C8A C 0.38449(10) 0.29615(8) 0.61503(8) 0.0247(3) Uani 1 1 d . . . . .
N1A N 0.58241(13) 0.43501(11) 0.79210(10) 0.0254(4) Uani 0.848(3) 1 d D . P A 1
C9A C 0.37634(18) 0.38309(13) 0.62519(15) 0.0251(5) Uani 0.848(3) 1 d D . P A 1
H9AA H 0.3222 0.4143 0.5905 0.030 Uiso 0.848(3) 1 calc R U P A 1
C10A C 0.44662(15) 0.42696(10) 0.68599(11) 0.0225(4) Uani 0.848(3) 1 d D . P A 1
C11A C 0.45801(13) 0.51434(10) 0.71208(9) 0.0271(4) Uani 0.848(3) 1 d D . P A 1
H11B H 0.4163 0.5618 0.6890 0.032 Uiso 0.848(3) 1 calc R U P A 1
C12A C 0.54046(14) 0.51631(14) 0.77653(10) 0.0281(4) Uani 0.848(3) 1 d D . P A 1
H12B H 0.5653 0.5664 0.8063 0.034 Uiso 0.848(3) 1 calc R U P A 1
C13A C 0.52544(13) 0.37939(12) 0.73706(9) 0.0229(4) Uani 0.848(3) 1 d D . P A 1
C14A C 0.53684(14) 0.29101(13) 0.72885(10) 0.0281(4) Uani 0.848(3) 1 d D . P A 1
H14B H 0.5908 0.2597 0.7636 0.034 Uiso 0.848(3) 1 calc R U P A 1
C15A C 0.4668(2) 0.2510(2) 0.66832(16) 0.0276(6) Uani 0.848(3) 1 d D . P A 1
H15B H 0.4733 0.1908 0.6616 0.033 Uiso 0.848(3) 1 calc R U P A 1
C16A C 0.66552(15) 0.41063(12) 0.85851(11) 0.0347(4) Uani 0.848(3) 1 d D . P A 1
H16D H 0.6936 0.4620 0.8887 0.052 Uiso 0.848(3) 1 calc R U P A 1
H16E H 0.6334 0.3717 0.8960 0.052 Uiso 0.848(3) 1 calc R U P A 1
H16F H 0.7260 0.3817 0.8359 0.052 Uiso 0.848(3) 1 calc R U P A 1
N1C N 0.5640(7) 0.4628(5) 0.7727(5) 0.018(2) Uiso 0.152(3) 1 d D . P A 2
C9C C 0.4580(15) 0.2713(8) 0.6705(11) 0.036(6) Uiso 0.152(3) 1 d D . P A 2
H9CA H 0.4730 0.2117 0.6763 0.044 Uiso 0.152(3) 1 calc R U P A 2
C10C C 0.5192(7) 0.3297(6) 0.7247(5) 0.018(2) Uiso 0.152(3) 1 d D . P A 2
C11C C 0.6035(6) 0.3231(5) 0.7923(5) 0.028(2) Uiso 0.152(3) 1 d D . P A 2
H11C H 0.6369 0.2718 0.8145 0.033 Uiso 0.152(3) 1 calc R U P A 2
C12C C 0.6274(8) 0.4053(5) 0.8193(6) 0.027(2) Uiso 0.152(3) 1 d D . P A 2
H12C H 0.6810 0.4198 0.8644 0.033 Uiso 0.152(3) 1 calc R U P A 2
C13C C 0.4940(7) 0.4164(6) 0.7142(5) 0.019(2) Uiso 0.152(3) 1 d D . P A 2
C14C C 0.4145(7) 0.4489(6) 0.6541(6) 0.027(2) Uiso 0.152(3) 1 d D . P A 2
H14C H 0.4010 0.5087 0.6487 0.033 Uiso 0.152(3) 1 calc R U P A 2
C15C C 0.3566(9) 0.3910(7) 0.6031(7) 0.015(3) Uiso 0.152(3) 1 d D . P A 2
H15C H 0.3005 0.4093 0.5612 0.019 Uiso 0.152(3) 1 calc R U P A 2
C16C C 0.5646(11) 0.5540(6) 0.7801(8) 0.042(3) Uiso 0.152(3) 1 d D . P A 2
H16G H 0.5097 0.5785 0.7378 0.063 Uiso 0.152(3) 1 calc R U P A 2
H16H H 0.5470 0.5701 0.8349 0.063 Uiso 0.152(3) 1 calc R U P A 2
H16I H 0.6376 0.5760 0.7727 0.063 Uiso 0.152(3) 1 calc R U P A 2
C17A C -0.04192(12) 0.29127(11) 0.67484(10) 0.0411(4) Uani 1 1 d . . . . .
H17C H -0.0881 0.2846 0.6210 0.049 Uiso 1 1 calc R U . . .
H17D H -0.0112 0.3501 0.6782 0.049 Uiso 1 1 calc R U . . .
C18A C -0.10910(17) 0.27612(15) 0.74385(14) 0.0670(6) Uani 1 1 d . . . . .
H18D H -0.1685 0.3185 0.7409 0.101 Uiso 1 1 calc R U . . .
H18E H -0.0621 0.2817 0.7967 0.101 Uiso 1 1 calc R U . . .
H18F H -0.1406 0.2183 0.7390 0.101 Uiso 1 1 calc R U . . .
O1B O 0.23102(10) 0.88792(7) 0.42206(6) 0.0433(3) Uani 1 1 d . . . . .
O2B O 0.33657(9) 0.62426(6) 0.55007(6) 0.0381(2) Uani 1 1 d . . . . .
N1B N 0.55227(10) 1.04382(8) 0.76684(7) 0.0318(3) Uani 1 1 d . . . . .
C1B C 0.20629(11) 0.87429(9) 0.56480(8) 0.0281(3) Uani 1 1 d . . . . .
C2B C 0.16521(12) 0.79693(10) 0.61059(9) 0.0342(3) Uani 1 1 d . . . . .
H2BA H 0.1455 0.8161 0.6646 0.041 Uiso 1 1 calc R U . . .
H2BB H 0.0980 0.7737 0.5782 0.041 Uiso 1 1 calc R U . . .
C3B C 0.25090(13) 0.72676(9) 0.62429(8) 0.0331(3) Uani 1 1 d . . . . .
H3BA H 0.3130 0.7466 0.6645 0.040 Uiso 1 1 calc R U . . .
H3BB H 0.2183 0.6756 0.6477 0.040 Uiso 1 1 calc R U . . .
C4B C 0.29249(11) 0.70311(8) 0.54558(8) 0.0267(3) Uani 1 1 d . . . . .
C5B C 0.28614(11) 0.75635(8) 0.48028(8) 0.0259(3) Uani 1 1 d . . . . .
H5BA H 0.3121 0.7373 0.4310 0.031 Uiso 1 1 calc R U . . .
C6B C 0.24069(11) 0.84184(9) 0.48324(8) 0.0278(3) Uani 1 1 d . . . . .
C7B C 0.11179(13) 0.93881(11) 0.54646(11) 0.0433(4) Uani 1 1 d . . . . .
H7BA H 0.0883 0.9585 0.5984 0.065 Uiso 1 1 calc R U . . .
H7BB H 0.0498 0.9112 0.5127 0.065 Uiso 1 1 calc R U . . .
H7BC H 0.1369 0.9880 0.5165 0.065 Uiso 1 1 calc R U . . .
C8B C 0.30504(11) 0.91772(8) 0.61626(8) 0.0261(3) Uani 1 1 d . . . . .
C9B C 0.29602(11) 0.94233(9) 0.69679(8) 0.0296(3) Uani 1 1 d . . . . .
H9BA H 0.2305 0.9303 0.7201 0.036 Uiso 1 1 calc R U . . .
C10B C 0.38344(12) 0.98488(8) 0.74394(8) 0.0290(3) Uani 1 1 d . . . . .
C11B C 0.40054(13) 1.01844(10) 0.82630(9) 0.0360(3) Uani 1 1 d . . . . .
H11A H 0.3498 1.0165 0.8657 0.043 Uiso 1 1 calc R U . . .
C12B C 0.50349(12) 1.05370(10) 0.83749(9) 0.0353(3) Uani 1 1 d . . . . .
H12A H 0.5363 1.0808 0.8866 0.042 Uiso 1 1 calc R U . . .
C13B C 0.48030(11) 1.00186(9) 0.70897(8) 0.0288(3) Uani 1 1 d . . . . .
C14B C 0.49185(11) 0.97760(9) 0.62875(8) 0.0303(3) Uani 1 1 d . . . . .
H14A H 0.5576 0.9890 0.6056 0.036 Uiso 1 1 calc R U . . .
C15B C 0.40375(11) 0.93611(9) 0.58371(8) 0.0284(3) Uani 1 1 d . . . . .
H15A H 0.4102 0.9194 0.5286 0.034 Uiso 1 1 calc R U . . .
C16B C 0.66221(12) 1.07287(11) 0.75559(10) 0.0400(4) Uani 1 1 d . . . . .
H16A H 0.6580 1.1107 0.7074 0.060 Uiso 1 1 calc R U . . .
H16B H 0.7084 1.0232 0.7470 0.060 Uiso 1 1 calc R U . . .
H16C H 0.6943 1.1042 0.8048 0.060 Uiso 1 1 calc R U . . .
C17B C 0.38584(14) 0.59128(10) 0.48064(11) 0.0454(4) Uani 1 1 d . . . . .
H17A H 0.4436 0.5492 0.5006 0.054 Uiso 1 1 calc R U . . .
H17B H 0.4212 0.6389 0.4538 0.054 Uiso 1 1 calc R U . . .
C18B C 0.30301(16) 0.54940(11) 0.41907(11) 0.0517(4) Uani 1 1 d . . . . .
H18A H 0.3402 0.5233 0.3756 0.078 Uiso 1 1 calc R U . . .
H18B H 0.2502 0.5924 0.3948 0.078 Uiso 1 1 calc R U . . .
H18C H 0.2641 0.5049 0.4463 0.078 Uiso 1 1 calc R U . . .

loop_
_atom_site_aniso_label
_atom_site_aniso_U_11
_atom_site_aniso_U_22
_atom_site_aniso_U_33
_atom_site_aniso_U_23
_atom_site_aniso_U_13
_atom_site_aniso_U_12
O1A 0.0427(6) 0.0768(9) 0.0362(6) 0.0269(6) -0.0007(5) -0.0009(6)
O2A 0.0327(5) 0.0416(6) 0.0340(5) -0.0028(4) 0.0121(4) -0.0051(4)
C1A 0.0267(7) 0.0311(7) 0.0233(6) -0.0050(5) 0.0034(5) -0.0026(5)
C2A 0.0318(7) 0.0271(7) 0.0345(7) -0.0072(6) 0.0032(6) -0.0020(6)
C3A 0.0344(7) 0.0289(7) 0.0312(7) 0.0043(6) 0.0043(6) -0.0023(6)
C4A 0.0255(6) 0.0315(7) 0.0249(6) -0.0046(5) 0.0034(5) -0.0057(5)
C5A 0.0239(7) 0.0386(8) 0.0310(7) 0.0040(6) -0.0016(5) 0.0021(6)
C6A 0.0315(7) 0.0393(8) 0.0231(7) 0.0046(6) -0.0019(5) -0.0047(6)
C7A 0.0377(8) 0.0549(10) 0.0316(8) -0.0181(7) 0.0109(6) -0.0106(7)
C8A 0.0247(6) 0.0276(7) 0.0225(6) -0.0041(5) 0.0052(5) -0.0018(5)
N1A 0.0295(8) 0.0231(8) 0.0223(8) -0.0008(7) -0.0024(6) 0.0026(7)
C9A 0.0235(10) 0.0294(10) 0.0218(10) 0.0014(8) 0.0006(8) 0.0056(7)
C10A 0.0237(9) 0.0235(8) 0.0205(9) -0.0003(7) 0.0039(8) 0.0033(7)
C11A 0.0314(8) 0.0227(8) 0.0267(8) -0.0003(6) 0.0018(6) 0.0049(6)
C12A 0.0315(9) 0.0242(11) 0.0285(9) -0.0023(7) 0.0037(7) 0.0004(8)
C13A 0.0230(8) 0.0243(10) 0.0211(8) -0.0006(7) 0.0022(6) 0.0017(7)
C14A 0.0298(9) 0.0236(10) 0.0293(9) 0.0001(7) -0.0018(6) 0.0051(7)
C15A 0.0292(12) 0.0242(11) 0.0288(12) -0.0031(9) 0.0011(7) 0.0010(9)
C16A 0.0354(9) 0.0373(10) 0.0280(9) -0.0039(7) -0.0093(8) 0.0024(7)
C17A 0.0301(7) 0.0467(9) 0.0479(9) -0.0156(7) 0.0105(7) -0.0032(7)
C18A 0.0591(12) 0.0768(14) 0.0730(14) -0.0182(11) 0.0388(11) -0.0031(10)
O1B 0.0681(7) 0.0331(6) 0.0273(5) 0.0090(4) 0.0011(5) 0.0067(5)
O2B 0.0467(6) 0.0265(5) 0.0402(6) 0.0031(4) 0.0019(5) 0.0122(4)
N1B 0.0326(6) 0.0305(6) 0.0315(6) -0.0011(5) 0.0010(5) 0.0015(5)
C1B 0.0287(7) 0.0258(7) 0.0300(7) -0.0007(5) 0.0048(5) 0.0061(5)
C2B 0.0352(8) 0.0360(8) 0.0335(7) -0.0054(6) 0.0131(6) -0.0035(6)
C3B 0.0476(8) 0.0284(7) 0.0240(7) 0.0038(5) 0.0070(6) -0.0031(6)
C4B 0.0281(7) 0.0228(6) 0.0284(7) 0.0005(5) 0.0011(5) 0.0029(5)
C5B 0.0291(7) 0.0279(7) 0.0214(6) -0.0018(5) 0.0052(5) 0.0018(5)
C6B 0.0319(7) 0.0267(7) 0.0237(6) 0.0026(5) -0.0004(5) 0.0011(5)
C7B 0.0345(8) 0.0384(9) 0.0549(10) -0.0082(7) -0.0020(7) 0.0131(7)
C8B 0.0323(7) 0.0203(6) 0.0258(6) 0.0010(5) 0.0034(5) 0.0070(5)
C9B 0.0336(7) 0.0263(7) 0.0303(7) 0.0014(5) 0.0095(6) 0.0046(6)
C10B 0.0373(7) 0.0237(7) 0.0261(7) -0.0002(5) 0.0036(6) 0.0060(6)
C11B 0.0408(8) 0.0385(8) 0.0300(7) -0.0039(6) 0.0094(6) 0.0017(6)
C12B 0.0398(8) 0.0359(8) 0.0299(7) -0.0040(6) 0.0026(6) 0.0030(6)
C13B 0.0320(7) 0.0245(7) 0.0294(7) 0.0026(5) 0.0018(5) 0.0055(5)
C14B 0.0307(7) 0.0303(7) 0.0304(7) 0.0018(6) 0.0059(6) 0.0053(6)
C15B 0.0327(7) 0.0282(7) 0.0246(6) -0.0005(5) 0.0054(5) 0.0071(6)
C16B 0.0322(8) 0.0437(9) 0.0437(9) -0.0030(7) 0.0026(6) -0.0023(7)
C17B 0.0424(9) 0.0311(8) 0.0648(11) -0.0060(7) 0.0153(8) 0.0120(7)
C18B 0.0676(12) 0.0379(9) 0.0540(10) -0.0119(8) 0.0243(9) -0.0119(8)

loop_
_atom_type_symbol
_atom_type_description
_atom_type_scat_dispersion_real
_atom_type_scat_dispersion_imag
_atom_type_scat_source
C C 0.0181 0.0091 'International Tables Vol C Tables 4.2.6.8 and 6.1.1.4'
H H 0.0000 0.0000 'International Tables Vol C Tables 4.2.6.8 and 6.1.1.4'
O O 0.0492 0.0322 'International Tables Vol C Tables 4.2.6.8 and 6.1.1.4'
N N 0.0311 0.0180 'International Tables Vol C Tables 4.2.6.8 and 6.1.1.4'

loop_
_geom_angle_atom_site_label_1
_geom_angle_atom_site_label_2
_geom_angle_atom_site_label_3
_geom_angle
C4A O2A C17A 117.93(11)
C7A C1A C6A 110.57(12)
C7A C1A C2A 110.40(12)
C6A C1A C2A 106.49(11)
C7A C1A C8A 108.48(11)
C6A C1A C8A 109.05(11)
C2A C1A C8A 111.84(11)
C3A C2A C1A 111.96(11)
C3A C2A H2AA 109.2
C1A C2A H2AA 109.2
C3A C2A H2AB 109.2
C1A C2A H2AB 109.2
H2AA C2A H2AB 107.9
C4A C3A C2A 111.59(11)
C4A C3A H3AA 109.3
C2A C3A H3AA 109.3
C4A C3A H3AB 109.3
C2A C3A H3AB 109.3
H3AA C3A H3AB 108.0
O2A C4A C5A 125.36(13)
O2A C4A C3A 111.60(11)
C5A C4A C3A 123.04(12)
C4A C5A C6A 121.38(13)
C4A C5A H5AA 119.3
C6A C5A H5AA 119.3
O1A C6A C5A 120.99(14)
O1A C6A C1A 121.13(13)
C5A C6A C1A 117.84(11)
C1A C7A H7AA 109.5
C1A C7A H7AB 109.5
H7AA C7A H7AB 109.5
C1A C7A H7AC 109.5
H7AA C7A H7AC 109.5
H7AB C7A H7AC 109.5
C9A C8A C15A 117.99(18)
C9C C8A C15C 121.4(6)
C9C C8A C1A 129.7(5)
C9A C8A C1A 124.34(15)
C15A C8A C1A 117.59(16)
C15C C8A C1A 108.8(4)
C13A N1A C12A 108.21(16)
C13A N1A C16A 125.31(17)
C12A N1A C16A 126.31(14)
C8A C9A C10A 121.2(2)
C8A C9A H9AA 119.4
C10A C9A H9AA 119.4
C13A C10A C9A 118.42(15)
C13A C10A C11A 106.97(16)
C9A C10A C11A 134.59(18)
C12A C11A C10A 106.66(16)
C12A C11A H11B 126.7
C10A C11A H11B 126.7
C11A C12A N1A 110.12(17)
C11A C12A H12B 124.9
N1A C12A H12B 124.9
N1A C13A C14A 129.65(15)
N1A C13A C10A 108.04(16)
C14A C13A C10A 122.31(15)
C15A C14A C13A 117.2(2)
C15A C14A H14B 121.4
C13A C14A H14B 121.4
C14A C15A C8A 122.8(3)
C14A C15A H15B 118.6
C8A C15A H15B 118.6
N1A C16A H16D 109.5
N1A C16A H16E 109.5
H16D C16A H16E 109.5
N1A C16A H16F 109.5
H16D C16A H16F 109.5
H16E C16A H16F 109.5
C12C N1C C13C 107.5(7)
C12C N1C C16C 127.9(8)
C13C N1C C16C 124.6(8)
C8A C9C C10C 121.9(10)
C8A C9C H9CA 119.1
C10C C9C H9CA 119.1
C13C C10C C11C 107.1(6)
C13C C10C C9C 117.1(8)
C11C C10C C9C 135.8(9)
C12C C11C C10C 106.7(7)
C12C C11C H11C 126.6
C10C C11C H11C 126.6
N1C C12C C11C 110.6(8)
N1C C12C H12C 124.7
C11C C12C H12C 124.7
C14C C13C C10C 124.4(6)
C14C C13C N1C 127.5(7)
C10C C13C N1C 108.1(6)
C15C C14C C13C 117.1(8)
C15C C14C H14C 121.5
C13C C14C H14C 121.5
C14C C15C C8A 118.2(8)
C14C C15C H15C 120.9
C8A C15C H15C 120.9
N1C C16C H16G 109.5
N1C C16C H16H 109.5
H16G C16C H16H 109.5
N1C C16C H16I 109.5
H16G C16C H16I 109.5
H16H C16C H16I 109.5
O2A C17A C18A 107.28(15)
O2A C17A H17C 110.3
C18A C17A H17C 110.3
O2A C17A H17D 110.3
C18A C17A H17D 110.3
H17C C17A H17D 108.5
C17A C18A H18D 109.5
C17A C18A H18E 109.5
H18D C18A H18E 109.5
C17A C18A H18F 109.5
H18D C18A H18F 109.5
H18E C18A H18F 109.5
C4B O2B C17B 119.24(11)
C12B N1B C13B 108.78(12)
C12B N1B C16B 125.41(12)
C13B N1B C16B 125.80(12)
C6B C1B C7B 109.27(12)
C6B C1B C2B 107.88(11)
C7B C1B C2B 108.91(12)
C6B C1B C8B 109.65(11)
C7B C1B C8B 109.86(11)
C2B C1B C8B 111.23(11)
C3B C2B C1B 112.05(11)
C3B C2B H2BA 109.2
C1B C2B H2BA 109.2
C3B C2B H2BB 109.2
C1B C2B H2BB 109.2
H2BA C2B H2BB 107.9
C4B C3B C2B 110.99(11)
C4B C3B H3BA 109.4
C2B C3B H3BA 109.4
C4B C3B H3BB 109.4
C2B C3B H3BB 109.4
H3BA C3B H3BB 108.0
O2B C4B C5B 126.23(12)
O2B C4B C3B 111.06(11)
C5B C4B C3B 122.71(12)
C4B C5B C6B 121.66(12)
C4B C5B H5BA 119.2
C6B C5B H5BA 119.2
O1B C6B C5B 120.71(12)
O1B C6B C1B 120.47(12)
C5B C6B C1B 118.82(11)
C1B C7B H7BA 109.5
C1B C7B H7BB 109.5
H7BA C7B H7BB 109.5
C1B C7B H7BC 109.5
H7BA C7B H7BC 109.5
H7BB C7B H7BC 109.5
C9B C8B C15B 118.42(13)
C9B C8B C1B 119.19(12)
C15B C8B C1B 122.36(11)
C8B C9B C10B 120.25(13)
C8B C9B H9BA 119.9
C10B C9B H9BA 119.9
C9B C10B C13B 119.37(12)
C9B C10B C11B 134.24(13)
C13B C10B C11B 106.38(12)
C12B C11B C10B 107.15(13)
C12B C11B H11A 126.4
C10B C11B H11A 126.4
C11B C12B N1B 109.55(13)
C11B C12B H12A 125.2
N1B C12B H12A 125.2
N1B C13B C14B 130.25(13)
N1B C13B C10B 108.12(12)
C14B C13B C10B 121.63(13)
C15B C14B C13B 117.55(13)
C15B C14B H14A 121.2
C13B C14B H14A 121.2
C14B C15B C8B 122.78(12)
C14B C15B H15A 118.6
C8B C15B H15A 118.6
N1B C16B H16A 109.5
N1B C16B H16B 109.5
H16A C16B H16B 109.5
N1B C16B H16C 109.5
H16A C16B H16C 109.5
H16B C16B H16C 109.5
O2B C17B C18B 111.74(13)
O2B C17B H17A 109.3
C18B C17B H17A 109.3
O2B C17B H17B 109.3
C18B C17B H17B 109.3
H17A C17B H17B 107.9
C17B C18B H18A 109.5
C17B C18B H18B 109.5
H18A C18B H18B 109.5
C17B C18B H18C 109.5
H18A C18B H18C 109.5
H18B C18B H18C 109.5

loop_
_geom_bond_atom_site_label_1
_geom_bond_atom_site_label_2
_geom_bond_distance
O1A C6A 1.2299(17)
O2A C4A 1.3469(16)
O2A C17A 1.4448(19)
C1A C7A 1.5306(18)
C1A C6A 1.5313(19)
C1A C2A 1.5350(19)
C1A C8A 1.5375(17)
C2A C3A 1.5181(19)
C2A H2AA 0.9900
C2A H2AB 0.9900
C3A C4A 1.4887(19)
C3A H3AA 0.9900
C3A H3AB 0.9900
C4A C5A 1.347(2)
C5A C6A 1.451(2)
C5A H5AA 0.9500
C7A H7AA 0.9800
C7A H7AB 0.9800
C7A H7AC 0.9800
C8A C9C 1.256(14)
C8A C9A 1.371(2)
C8A C15A 1.432(3)
C8A C15C 1.525(11)
N1A C13A 1.375(2)
N1A C12A 1.380(3)
N1A C16A 1.443(2)
C9A C10A 1.407(3)
C9A H9AA 0.9500
C10A C13A 1.406(2)
C10A C11A 1.429(2)
C11A C12A 1.365(2)
C11A H11B 0.9500
C12A H12B 0.9500
C13A C14A 1.394(2)
C14A C15A 1.375(3)
C14A H14B 0.9500
C15A H15B 0.9500
C16A H16D 0.9800
C16A H16E 0.9800
C16A H16F 0.9800
N1C C12C 1.356(8)
N1C C13C 1.401(7)
N1C C16C 1.428(8)
C9C C10C 1.417(9)
C9C H9CA 0.9500
C10C C13C 1.393(8)
C10C C11C 1.417(8)
C11C C12C 1.376(8)
C11C H11C 0.9500
C12C H12C 0.9500
C13C C14C 1.390(8)
C14C C15C 1.366(9)
C14C H14C 0.9500
C15C H15C 0.9500
C16C H16G 0.9800
C16C H16H 0.9800
C16C H16I 0.9800
C17A C18A 1.497(2)
C17A H17C 0.9900
C17A H17D 0.9900
C18A H18D 0.9800
C18A H18E 0.9800
C18A H18F 0.9800
O1B C6B 1.2250(16)
O2B C4B 1.3414(16)
O2B C17B 1.4458(19)
N1B C12B 1.3745(19)
N1B C13B 1.3749(18)
N1B C16B 1.4551(19)
C1B C6B 1.5340(18)
C1B C7B 1.5349(19)
C1B C2B 1.538(2)
C1B C8B 1.5407(19)
C2B C3B 1.514(2)
C2B H2BA 0.9900
C2B H2BB 0.9900
C3B C4B 1.4889(19)
C3B H3BA 0.9900
C3B H3BB 0.9900
C4B C5B 1.3468(19)
C5B C6B 1.4480(19)
C5B H5BA 0.9500
C7B H7BA 0.9800
C7B H7BB 0.9800
C7B H7BC 0.9800
C8B C9B 1.3889(19)
C8B C15B 1.4113(19)
C9B C10B 1.405(2)
C9B H9BA 0.9500
C10B C13B 1.406(2)
C10B C11B 1.4349(19)
C11B C12B 1.367(2)
C11B H11A 0.9500
C12B H12A 0.9500
C13B C14B 1.3889(19)
C14B C15B 1.388(2)
C14B H14A 0.9500
C15B H15A 0.9500
C16B H16A 0.9800
C16B H16B 0.9800
C16B H16C 0.9800
C17B C18B 1.487(2)
C17B H17A 0.9900
C17B H17B 0.9900
C18B H18A 0.9800
C18B H18B 0.9800
C18B H18C 0.9800

loop_
_geom_torsion_atom_site_label_1
_geom_torsion_atom_site_label_2
_geom_torsion_atom_site_label_3
_geom_torsion_atom_site_label_4
_geom_torsion
C7A C1A C2A C3A -179.96(11)
C6A C1A C2A C3A -59.90(14)
C8A C1A C2A C3A 59.14(15)
C1A C2A C3A C4A 48.62(15)
C17A O2A C4A C5A -3.85(19)
C17A O2A C4A C3A 176.11(11)
C2A C3A C4A O2A 164.68(11)
C2A C3A C4A C5A -15.35(19)
O2A C4A C5A C6A 175.50(13)
C3A C4A C5A C6A -4.5(2)
C4A C5A C6A O1A 172.61(14)
C4A C5A C6A C1A -9.6(2)
C7A C1A C6A O1A -21.81(19)
C2A C1A C6A O1A -141.76(14)
C8A C1A C6A O1A 97.39(16)
C7A C1A C6A C5A 160.42(13)
C2A C1A C6A C5A 40.47(16)
C8A C1A C6A C5A -80.38(15)
C7A C1A C8A C9C -81.5(14)
C6A C1A C8A C9C 158.0(14)
C2A C1A C8A C9C 40.5(14)
C7A C1A C8A C9A 97.92(18)
C6A C1A C8A C9A -22.57(19)
C2A C1A C8A C9A -140.09(15)
C7A C1A C8A C15A -78.8(2)
C6A C1A C8A C15A 160.72(17)
C2A C1A C8A C15A 43.2(2)
C7A C1A C8A C15C 94.6(5)
C6A C1A C8A C15C -25.9(5)
C2A C1A C8A C15C -143.4(5)
C15A C8A C9A C10A 0.1(3)
C1A C8A C9A C10A -176.61(14)
C8A C9A C10A C13A -0.6(3)
C8A C9A C10A C11A -179.16(17)
C13A C10A C11A C12A -0.40(17)
C9A C10A C11A C12A 178.32(19)
C10A C11A C12A N1A 0.52(18)
C13A N1A C12A C11A -0.45(19)
C16A N1A C12A C11A -175.91(16)
C12A N1A C13A C14A -179.30(16)
C16A N1A C13A C14A -3.8(3)
C12A N1A C13A C10A 0.18(17)
C16A N1A C13A C10A 175.70(15)
C9A C10A C13A N1A -178.83(15)
C11A C10A C13A N1A 0.13(17)
C9A C10A C13A C14A 0.7(2)
C11A C10A C13A C14A 179.66(15)
N1A C13A C14A C15A 179.1(2)
C10A C13A C14A C15A -0.3(3)
C13A C14A C15A C8A -0.2(4)
C9A C8A C15A C14A 0.3(3)
C1A C8A C15A C14A 177.2(2)
C15C C8A C9C C10C 0(2)
C1A C8A C9C C10C 175.5(10)
C8A C9C C10C C13C 0(2)
C8A C9C C10C C11C 178.8(12)
C13C C10C C11C C12C -0.9(10)
C9C C10C C11C C12C -179.5(16)
C13C N1C C12C C11C 1.5(11)
C16C N1C C12C C11C -179.2(10)
C10C C11C C12C N1C -0.4(11)
C11C C10C C13C C14C -179.6(9)
C9C C10C C13C C14C -0.7(17)
C11C C10C C13C N1C 1.8(11)
C9C C10C C13C N1C -179.3(12)
C12C N1C C13C C14C 179.5(10)
C16C N1C C13C C14C 0.1(16)
C12C N1C C13C C10C -2.0(11)
C16C N1C C13C C10C 178.6(10)
C10C C13C C14C C15C 1.0(16)
N1C C13C C14C C15C 179.3(10)
C13C C14C C15C C8A -0.8(15)
C9C C8A C15C C14C 0.5(17)
C1A C8A C15C C14C -176.0(8)
C4A O2A C17A C18A -175.55(13)
C6B C1B C2B C3B 56.49(15)
C7B C1B C2B C3B 174.98(12)
C8B C1B C2B C3B -63.80(15)
C1B C2B C3B C4B -52.26(16)
C17B O2B C4B C5B 1.9(2)
C17B O2B C4B C3B -177.35(13)
C2B C3B C4B O2B -158.24(12)
C2B C3B C4B C5B 22.47(19)
O2B C4B C5B C6B -177.44(13)
C3B C4B C5B C6B 1.7(2)
C4B C5B C6B O1B -176.68(14)
C4B C5B C6B C1B 4.2(2)
C7B C1B C6B O1B 30.07(18)
C2B C1B C6B O1B 148.33(14)
C8B C1B C6B O1B -90.38(15)
C7B C1B C6B C5B -150.80(13)
C2B C1B C6B C5B -32.54(16)
C8B C1B C6B C5B 88.75(14)
C6B C1B C8B C9B -172.09(11)
C7B C1B C8B C9B 67.81(16)
C2B C1B C8B C9B -52.85(16)
C6B C1B C8B C15B 10.01(17)
C7B C1B C8B C15B -110.09(14)
C2B C1B C8B C15B 129.25(13)
C15B C8B C9B C10B 0.33(19)
C1B C8B C9B C10B -177.65(12)
C8B C9B C10B C13B -0.36(19)
C8B C9B C10B C11B 179.69(14)
C9B C10B C11B C12B -179.74(15)
C13B C10B C11B C12B 0.31(16)
C10B C11B C12B N1B -0.27(17)
C13B N1B C12B C11B 0.12(16)
C16B N1B C12B C11B -179.68(14)
C12B N1B C13B C14B 179.83(14)
C16B N1B C13B C14B -0.4(2)
C12B N1B C13B C10B 0.08(15)
C16B N1B C13B C10B 179.89(13)
C9B C10B C13B N1B 179.80(12)
C11B C10B C13B N1B -0.24(15)
C9B C10B C13B C14B 0.0(2)
C11B C10B C13B C14B 179.98(13)
N1B C13B C14B C15B -179.39(13)
C10B C13B C14B C15B 0.3(2)
C13B C14B C15B C8B -0.4(2)
C9B C8B C15B C14B 0.03(19)
C1B C8B C15B C14B 177.94(12)
C4B O2B C17B C18B -86.39(17)
